data_1565481
loop_
_publ_author_name
'Wen, Gui-Lin'
'Liu, Bo'
'Liu, Dao-Fu'
'Wang, Feng-Wu'
'Li, Li'
'Zhu, Liang'
'Song, Dong-Mei'
'Huang, Chao-Xiu'
'Wang, Yao-Yu'

_publ_section_title
;
 Four congenetic zinc(II) MOFs from delicate solvent-regulated strategy:
 Structural diversities and fluorescent properties
;
_journal_name_full 'Inorganica Chimica Acta'
_journal_page_first 119296
_journal_paper_doi 10.1016/j.ica.2019.119296
_journal_volume 502
_journal_year 2020
_chemical_formula_sum 'C26 H22 N2 O11 Zn2'
_chemical_formula_weight 669.20
_space_group_IT_number 15
_space_group_name_Hall '-C 2yc'
_space_group_name_H-M_alt 'C 1 2/c 1'
_symmetry_cell_setting monoclinic
_symmetry_space_group_name_H-M 'C 1 2/c 1'
_atom_sites_solution_hydrogens geom
_atom_sites_solution_primary direct
_atom_sites_solution_secondary difmap
_audit_creation_method SHELXL-97
_cell_angle_alpha 90.00
_cell_angle_beta 120.983(5)
_cell_angle_gamma 90.00
_cell_formula_units_Z 8
_cell_length_a 29.593(9)
_cell_length_b 16.576(5)
_cell_length_c 18.963(6)
_cell_measurement_reflns_used 1608
_cell_measurement_temperature 298(2)
_cell_measurement_theta_max 19.31
_cell_measurement_theta_min 2.40
_cell_volume 7975(4)
_computing_cell_refinement 'Bruker SMART'
_computing_data_collection 'Bruker SMART'
_computing_data_reduction 'Bruker SAINT'
_computing_molecular_graphics 'Bruker SHELXTL'
_computing_publication_material 'Bruker SHELXTL'
_computing_structure_refinement 'Bruker SHELXTL'
_computing_structure_solution 'Bruker SHELXTL'
_diffrn_ambient_temperature 298(2)
_diffrn_measured_fraction_theta_full 0.977
_diffrn_measured_fraction_theta_max 0.977
_diffrn_measurement_device_type 'CCD area detector'
_diffrn_measurement_method 'phi and omega scans'
_diffrn_radiation_monochromator graphite
_diffrn_radiation_source 'fine-focus sealed tube'
_diffrn_radiation_type MoK\a
_diffrn_radiation_wavelength 0.71073
_diffrn_reflns_av_R_equivalents 0.1029
_diffrn_reflns_av_unetI/netI 0.1558
_diffrn_reflns_limit_h_max 35
_diffrn_reflns_limit_h_min -35
_diffrn_reflns_limit_k_max 19
_diffrn_reflns_limit_k_min -14
_diffrn_reflns_limit_l_max 20
_diffrn_reflns_limit_l_min -22
_diffrn_reflns_number 19366
_diffrn_reflns_theta_full 25.38
_diffrn_reflns_theta_max 25.38
_diffrn_reflns_theta_min 1.47
_exptl_absorpt_coefficient_mu 1.247
_exptl_absorpt_correction_T_max 0.8648
_exptl_absorpt_correction_T_min 0.7797
_exptl_absorpt_correction_type multi-scan
_exptl_absorpt_process_details sadabs
_exptl_crystal_density_diffrn 1.115
_exptl_crystal_density_method 'not measured'
_exptl_crystal_F_000 2720
_exptl_crystal_size_max 0.21
_exptl_crystal_size_mid 0.18
_exptl_crystal_size_min 0.12
_platon_squeeze_details
;
;
_refine_diff_density_max 1.218
_refine_diff_density_min -0.667
_refine_diff_density_rms 0.120
_refine_ls_extinction_method none
_refine_ls_goodness_of_fit_ref 1.025
_refine_ls_hydrogen_treatment constr
_refine_ls_matrix_type full
_refine_ls_number_parameters 371
_refine_ls_number_reflns 7162
_refine_ls_number_restraints 38
_refine_ls_restrained_S_all 1.052
_refine_ls_R_factor_all 0.1437
_refine_ls_R_factor_gt 0.0839
_refine_ls_shift/su_max 0.000
_refine_ls_shift/su_mean 0.000
_refine_ls_structure_factor_coef Fsqd
_refine_ls_weighting_details 'calc w=1/[\s^2^(Fo^2^)+(0.1000P)^2^+0.0000P] where P=(Fo^2^+2Fc^2^)/3'
_refine_ls_weighting_scheme calc
_refine_ls_wR_factor_gt 0.2139
_refine_ls_wR_factor_ref 0.2335
_reflns_number_gt 3385
_reflns_number_total 7162
_reflns_threshold_expression >2sigma(I)
_cod_data_source_file ICA-2020-502-119296.cif
_cod_data_source_block 4
_cod_depositor_comments
;
The following automatic conversions were performed:

data item '_symmetry_cell_setting' value 'Monoclinic' was changed to
'monoclinic' in accordance with the built-in table derived from the
CIF Core dictionary named 'cif_core.dic' version 2.4.5 last updated
on 2014-11-21.

Automatic conversion script
Id: cif_fix_values 8738 2021-04-28 16:35:53Z antanas 
;
_cod_original_sg_symbol_H-M 'C2/c  '
_cod_database_code 1565481

loop_
_symmetry_equiv_pos_as_xyz
'x, y, z'
'-x, y, -z+1/2'
'x+1/2, y+1/2, z'
'-x+1/2, y+1/2, -z+1/2'
'-x, -y, -z'
'x, -y, z-1/2'
'-x+1/2, -y+1/2, -z'
'x+1/2, -y+1/2, z-1/2'

loop_
_atom_site_label
_atom_site_type_symbol
_atom_site_fract_x
_atom_site_fract_y
_atom_site_fract_z
_atom_site_U_iso_or_equiv
_atom_site_adp_type
_atom_site_occupancy
_atom_site_symmetry_multiplicity
_atom_site_calc_flag
_atom_site_refinement_flags
_atom_site_disorder_assembly
_atom_site_disorder_group
Zn1 Zn 0.00943(3) 0.12310(5) 0.18018(5) 0.0310(3) Uani 1 1 d . . .
Zn2 Zn 0.16899(5) -0.36170(7) 0.26821(7) 0.0718(4) Uani 1 1 d U . .
C1 C 0.0695(3) 0.2313(4) 0.3274(5) 0.0359(19) Uani 1 1 d . . .
C2 C 0.1146(3) 0.2899(4) 0.3647(5) 0.045(2) Uani 1 1 d . . .
C3 C 0.1099(3) 0.3594(5) 0.3186(5) 0.055(2) Uani 1 1 d . . .
H3 H 0.0805 0.3663 0.2664 0.066 Uiso 1 1 calc R . .
C4 C 0.1496(3) 0.4181(5) 0.3517(5) 0.051(2) Uani 1 1 d . . .
C5 C 0.1908(3) 0.4069(5) 0.4307(6) 0.058(3) Uani 1 1 d . . .
H5 H 0.2160 0.4475 0.4544 0.070 Uiso 1 1 calc R . .
C6 C 0.1970(3) 0.3406(5) 0.4758(5) 0.052(2) Uani 1 1 d . . .
H6 H 0.2268 0.3353 0.5280 0.062 Uiso 1 1 calc R . .
C7 C 0.1589(3) 0.2800(4) 0.4445(5) 0.046(2) Uani 1 1 d . . .
C8 C 0.1442(4) 0.4892(6) 0.2994(8) 0.085(4) Uani 1 1 d U . .
C9 C 0.1669(3) 0.2043(5) 0.4919(5) 0.046(2) Uani 1 1 d . . .
C10 C 0.1822(3) 0.2078(5) 0.5750(5) 0.060(3) Uani 1 1 d . . .
H10 H 0.1862 0.2577 0.6000 0.072 Uiso 1 1 calc R . .
C11 C 0.1916(4) 0.1379(6) 0.6205(5) 0.081(3) Uani 1 1 d . . .
H11A H 0.2029 0.1409 0.6762 0.097 Uiso 1 1 calc R . .
C12 C 0.1841(3) 0.0624(5) 0.5823(4) 0.056(2) Uani 1 1 d . . .
H12 H 0.1902 0.0152 0.6124 0.067 Uiso 1 1 calc R . .
C13 C 0.1669(3) 0.0588(5) 0.4973(5) 0.044(2) Uani 1 1 d . . .
C14 C 0.1617(3) -0.0203(4) 0.4574(5) 0.042(2) Uani 1 1 d . . .
C15 C 0.1196(3) -0.0371(4) 0.3760(4) 0.0341(18) Uani 1 1 d . . .
C16 C 0.1193(3) -0.1063(4) 0.3398(4) 0.0378(19) Uani 1 1 d . . .
H16 H 0.0915 -0.1169 0.2868 0.045 Uiso 1 1 calc R . .
C17 C 0.1587(4) -0.1621(5) 0.3786(5) 0.059(3) Uani 1 1 d . . .
C18 C 0.1991(3) -0.1486(5) 0.4586(6) 0.060(3) Uani 1 1 d . . .
H18 H 0.2246 -0.1877 0.4870 0.071 Uiso 1 1 calc R . .
C19 C 0.2008(3) -0.0759(6) 0.4958(5) 0.058(2) Uani 1 1 d . . .
H19 H 0.2292 -0.0649 0.5480 0.069 Uiso 1 1 calc R . .
C20 C 0.0738(3) 0.0210(4) 0.3302(4) 0.0275(16) Uani 1 1 d . . .
C21 C 0.1614(4) -0.2369(6) 0.3374(7) 0.067(3) Uani 1 1 d . . .
C22 C 0.0017(3) 0.1214(5) 0.0221(5) 0.049(2) Uani 1 1 d . . .
C23 C -0.0545(4) 0.1110(7) -0.0267(5) 0.089(4) Uani 1 1 d . . .
H23A H -0.0725 0.1558 -0.0188 0.107 Uiso 1 1 calc R . .
H23B H -0.0651 0.0613 -0.0123 0.107 Uiso 1 1 calc R . .
C24 C -0.0667(5) 0.1082(8) -0.1141(6) 0.097(4) Uani 1 1 d . . .
H24A H -0.0790 0.0548 -0.1368 0.116 Uiso 1 1 calc R . .
H24B H -0.0942 0.1467 -0.1474 0.116 Uiso 1 1 calc R . .
C25 C -0.0194(4) 0.1275(6) -0.1146(5) 0.072(3) Uani 1 1 d . . .
H25A H -0.0222 0.1799 -0.1394 0.087 Uiso 1 1 calc R . .
H25B H -0.0119 0.0870 -0.1441 0.087 Uiso 1 1 calc R . .
C26 C 0.0731(4) 0.1408(8) -0.0035(7) 0.108(5) Uani 1 1 d D . .
H26A H 0.0860 0.1879 0.0307 0.162 Uiso 1 1 calc R . .
H26B H 0.0757 0.1485 -0.0514 0.162 Uiso 1 1 calc R . .
H26C H 0.0938 0.0948 0.0268 0.162 Uiso 1 1 calc R . .
N1 N 0.1587(3) 0.1316(4) 0.4520(4) 0.065(2) Uani 1 1 d . . .
N2 N 0.0209(3) 0.1279(4) -0.0272(4) 0.060(2) Uani 1 1 d D . .
O1 O 0.0596(2) 0.2049(3) 0.2575(3) 0.0490(15) Uani 1 1 d . . .
O2 O 0.0471(2) 0.2127(3) 0.3627(3) 0.0474(15) Uani 1 1 d . . .
O3 O 0.1032(4) 0.4985(6) 0.2315(6) 0.152(4) Uani 1 1 d U . .
O4 O 0.1755(3) 0.5408(4) 0.3260(4) 0.093(2) Uani 1 1 d . . .
O5 O 0.06142(19) 0.0376(3) 0.2579(3) 0.0471(14) Uani 1 1 d . . .
O6 O 0.0491(2) 0.0407(3) 0.3632(3) 0.0436(14) Uani 1 1 d . . .
O7 O 0.1247(3) -0.2578(5) 0.2694(5) 0.109(3) Uani 1 1 d U . .
O8 O 0.1984(3) -0.2827(5) 0.3700(5) 0.112(3) Uani 1 1 d U . .
O9 O 0.0315(2) 0.1239(3) 0.0986(3) 0.0506(15) Uani 1 1 d . . .
O1W O 0.1201(4) -0.3690(4) 0.1452(5) 0.123(3) Uani 1 1 d U . .
H1WA H 0.1106 -0.4244 0.1301 0.147 Uiso 1 1 d R . .
H1WB H 0.1380 -0.3487 0.1187 0.147 Uiso 1 1 d R . .
O2W O 0.2381(4) -0.3596(6) 0.2622(6) 0.155(4) Uani 1 1 d U . .
H2WA H 0.2686 -0.3643 0.3163 0.186 Uiso 1 1 d R . .
H2WB H 0.2389 -0.3089 0.2385 0.186 Uiso 1 1 d R . .

loop_
_atom_site_aniso_label
_atom_site_aniso_U_11
_atom_site_aniso_U_22
_atom_site_aniso_U_33
_atom_site_aniso_U_23
_atom_site_aniso_U_13
_atom_site_aniso_U_12
Zn1 0.0271(4) 0.0335(5) 0.0256(4) -0.0008(4) 0.0087(3) 0.0009(4)
Zn2 0.0881(9) 0.0613(8) 0.0803(8) -0.0038(6) 0.0535(7) -0.0135(7)
C1 0.015(4) 0.035(5) 0.037(5) 0.004(4) -0.001(3) 0.003(3)
C2 0.042(5) 0.033(4) 0.046(5) -0.007(4) 0.014(4) -0.013(4)
C3 0.040(5) 0.060(6) 0.063(5) 0.024(5) 0.024(4) 0.013(4)
C4 0.050(6) 0.027(5) 0.070(6) -0.015(4) 0.026(5) -0.015(4)
C5 0.027(5) 0.050(5) 0.090(7) -0.027(5) 0.024(5) -0.022(4)
C6 0.020(4) 0.057(6) 0.060(5) 0.003(5) 0.007(4) -0.014(4)
C7 0.043(5) 0.027(4) 0.048(5) -0.010(4) 0.008(4) -0.009(4)
C8 0.031(5) 0.067(7) 0.125(9) 0.025(7) 0.018(6) -0.019(5)
C9 0.038(5) 0.035(5) 0.034(4) -0.002(4) -0.005(4) -0.002(4)
C10 0.063(6) 0.039(5) 0.052(6) -0.023(5) 0.012(5) -0.012(5)
C11 0.103(9) 0.083(8) 0.028(5) 0.000(5) 0.014(5) -0.016(6)
C12 0.070(6) 0.045(5) 0.027(4) 0.003(4) 0.007(4) 0.003(5)
C13 0.024(4) 0.044(5) 0.041(5) 0.002(4) 0.000(3) 0.001(4)
C14 0.043(5) 0.023(4) 0.049(5) 0.016(4) 0.016(4) 0.009(4)
C15 0.026(4) 0.034(4) 0.032(4) 0.003(3) 0.008(3) 0.005(3)
C16 0.032(4) 0.037(5) 0.038(4) 0.006(4) 0.014(3) 0.014(4)
C17 0.090(7) 0.024(5) 0.058(6) 0.013(4) 0.035(5) 0.022(5)
C18 0.039(5) 0.051(6) 0.068(6) 0.029(5) 0.013(5) 0.016(4)
C19 0.030(5) 0.063(6) 0.057(5) 0.017(5) 0.006(4) 0.007(4)
C20 0.017(4) 0.035(4) 0.029(4) -0.001(3) 0.010(3) -0.003(3)
C21 0.061(7) 0.049(6) 0.092(8) 0.021(6) 0.039(6) 0.013(5)
C22 0.055(5) 0.040(5) 0.039(5) 0.000(4) 0.015(4) 0.005(4)
C23 0.079(8) 0.139(11) 0.028(5) 0.005(6) 0.012(5) -0.005(7)
C24 0.085(8) 0.158(12) 0.051(6) 0.000(7) 0.038(6) 0.003(8)
C25 0.100(8) 0.083(8) 0.036(5) 0.011(5) 0.037(5) 0.011(6)
C26 0.073(8) 0.194(15) 0.084(8) -0.027(8) 0.060(7) -0.008(9)
N1 0.048(4) 0.050(5) 0.066(5) -0.001(4) 0.008(4) -0.001(4)
N2 0.069(5) 0.076(6) 0.053(4) -0.015(4) 0.044(4) -0.005(4)
O1 0.034(3) 0.052(4) 0.050(4) 0.002(3) 0.014(3) -0.005(3)
O2 0.042(3) 0.043(3) 0.043(3) 0.006(3) 0.012(3) -0.011(3)
O3 0.133(6) 0.118(6) 0.158(7) 0.062(5) 0.041(5) -0.042(5)
O4 0.096(6) 0.064(5) 0.097(5) 0.001(4) 0.035(4) -0.040(4)
O5 0.039(3) 0.048(3) 0.038(3) 0.005(3) 0.008(2) 0.014(3)
O6 0.038(3) 0.050(3) 0.036(3) 0.001(3) 0.015(3) 0.003(3)
O7 0.110(3) 0.102(3) 0.104(3) -0.0044(19) 0.049(2) 0.0094(19)
O8 0.090(5) 0.072(5) 0.138(6) -0.017(4) 0.033(4) 0.026(4)
O9 0.044(3) 0.076(4) 0.029(3) 0.002(3) 0.017(2) 0.001(3)
O1W 0.202(8) 0.078(5) 0.112(5) -0.010(4) 0.098(5) -0.026(5)
O2W 0.137(6) 0.209(8) 0.127(6) 0.030(6) 0.075(5) -0.016(6)

loop_
_atom_type_symbol
_atom_type_description
_atom_type_scat_dispersion_real
_atom_type_scat_dispersion_imag
_atom_type_scat_source
C C 0.0033 0.0016 'International Tables Vol C Tables 4.2.6.8 and 6.1.1.4'
H H 0.0000 0.0000 'International Tables Vol C Tables 4.2.6.8 and 6.1.1.4'
N N 0.0061 0.0033 'International Tables Vol C Tables 4.2.6.8 and 6.1.1.4'
O O 0.0106 0.0060 'International Tables Vol C Tables 4.2.6.8 and 6.1.1.4'
Zn Zn 0.2839 1.4301 'International Tables Vol C Tables 4.2.6.8 and 6.1.1.4'

loop_
_geom_angle_atom_site_label_1
_geom_angle_atom_site_label_2
_geom_angle_atom_site_label_3
_geom_angle
_geom_angle_site_symmetry_1
_geom_angle_site_symmetry_3
O9 Zn1 O1 98.7(2) . .
O9 Zn1 O6 104.3(2) . 2
O1 Zn1 O6 157.0(2) . 2
O9 Zn1 O5 98.1(2) . .
O1 Zn1 O5 86.7(2) . .
O6 Zn1 O5 89.7(2) 2 .
O9 Zn1 O2 102.4(2) . 2
O1 Zn1 O2 86.9(2) . 2
O6 Zn1 O2 88.6(2) 2 2
O5 Zn1 O2 159.2(2) . 2
O9 Zn1 Zn1 172.69(15) . 2
O1 Zn1 Zn1 75.79(17) . 2
O6 Zn1 Zn1 81.29(15) 2 2
O5 Zn1 Zn1 77.02(16) . 2
O2 Zn1 Zn1 82.26(17) 2 2
O4 Zn2 O1W 114.5(3) 1_545 .
O4 Zn2 O2W 103.4(4) 1_545 .
O1W Zn2 O2W 94.4(4) . .
O4 Zn2 O8 97.3(3) 1_545 .
O1W Zn2 O8 143.7(3) . .
O2W Zn2 O8 94.8(4) . .
O4 Zn2 O7 123.3(4) 1_545 .
O1W Zn2 O7 88.9(3) . .
O2W Zn2 O7 126.6(4) . .
O8 Zn2 O7 57.8(3) . .
O4 Zn2 C21 113.9(3) 1_545 .
O1W Zn2 C21 116.6(3) . .
O2W Zn2 C21 111.3(4) . .
O8 Zn2 C21 28.6(3) . .
O7 Zn2 C21 29.3(3) . .
O2 C1 O1 126.3(7) . .
O2 C1 C2 121.1(8) . .
O1 C1 C2 112.6(8) . .
C3 C2 C7 120.0(7) . .
C3 C2 C1 117.2(7) . .
C7 C2 C1 122.7(7) . .
C4 C3 C2 119.9(8) . .
C4 C3 H3 120.1 . .
C2 C3 H3 120.1 . .
C5 C4 C3 117.6(8) . .
C5 C4 C8 124.1(8) . .
C3 C4 C8 118.2(8) . .
C6 C5 C4 123.9(8) . .
C6 C5 H5 118.0 . .
C4 C5 H5 118.0 . .
C5 C6 C7 120.1(7) . .
C5 C6 H6 120.0 . .
C7 C6 H6 120.0 . .
C6 C7 C2 118.4(7) . .
C6 C7 C9 120.5(7) . .
C2 C7 C9 120.9(7) . .
O4 C8 O3 119.5(10) . .
O4 C8 C4 120.1(10) . .
O3 C8 C4 119.8(9) . .
N1 C9 C10 121.3(8) . .
N1 C9 C7 118.5(7) . .
C10 C9 C7 120.2(7) . .
C11 C10 C9 120.8(8) . .
C11 C10 H10 119.6 . .
C9 C10 H10 119.6 . .
C10 C11 C12 119.7(8) . .
C10 C11 H11A 120.1 . .
C12 C11 H11A 120.1 . .
C11 C12 C13 119.5(8) . .
C11 C12 H12 120.3 . .
C13 C12 H12 120.3 . .
C12 C13 N1 119.8(7) . .
C12 C13 C14 119.9(7) . .
N1 C13 C14 120.1(7) . .
C19 C14 C15 118.4(7) . .
C19 C14 C13 119.3(7) . .
C15 C14 C13 121.9(6) . .
C16 C15 C14 119.7(7) . .
C16 C15 C20 118.9(6) . .
C14 C15 C20 121.4(6) . .
C15 C16 C17 121.7(7) . .
C15 C16 H16 119.1 . .
C17 C16 H16 119.1 . .
C16 C17 C18 119.7(8) . .
C16 C17 C21 122.8(8) . .
C18 C17 C21 117.5(8) . .
C19 C18 C17 119.0(8) . .
C19 C18 H18 120.5 . .
C17 C18 H18 120.5 . .
C14 C19 C18 121.3(8) . .
C14 C19 H19 119.4 . .
C18 C19 H19 119.4 . .
O6 C20 O5 125.7(6) . .
O6 C20 C15 117.9(6) . .
O5 C20 C15 116.0(7) . .
O8 C21 O7 115.9(10) . .
O8 C21 C17 122.3(10) . .
O7 C21 C17 121.7(10) . .
O8 C21 Zn2 56.7(6) . .
O7 C21 Zn2 59.5(6) . .
C17 C21 Zn2 178.0(7) . .
O9 C22 N2 120.8(8) . .
O9 C22 C23 129.9(8) . .
N2 C22 C23 109.3(7) . .
C22 C23 C24 104.8(9) . .
C22 C23 H23A 110.8 . .
C24 C23 H23A 110.8 . .
C22 C23 H23B 110.8 . .
C24 C23 H23B 110.8 . .
H23A C23 H23B 108.9 . .
C25 C24 C23 108.5(9) . .
C25 C24 H24A 110.0 . .
C23 C24 H24A 110.0 . .
C25 C24 H24B 110.0 . .
C23 C24 H24B 110.0 . .
H24A C24 H24B 108.4 . .
C24 C25 N2 102.9(7) . .
C24 C25 H25A 111.2 . .
N2 C25 H25A 111.2 . .
C24 C25 H25B 111.2 . .
N2 C25 H25B 111.2 . .
H25A C25 H25B 109.1 . .
N2 C26 H26A 109.5 . .
N2 C26 H26B 109.5 . .
H26A C26 H26B 109.5 . .
N2 C26 H26C 109.5 . .
H26A C26 H26C 109.5 . .
H26B C26 H26C 109.5 . .
C9 N1 C13 118.9(7) . .
C22 N2 C26 126.5(8) . .
C22 N2 C25 113.7(8) . .
C26 N2 C25 119.6(8) . .
C1 O1 Zn1 133.1(5) . .
C1 O2 Zn1 122.3(5) . 2
C8 O4 Zn2 123.3(7) . 1_565
C20 O5 Zn1 128.8(5) . .
C20 O6 Zn1 125.7(5) . 2
C21 O7 Zn2 91.2(7) . .
C21 O8 Zn2 94.8(7) . .
C22 O9 Zn1 126.2(6) . .
Zn2 O1W H1WA 109.1 . .
Zn2 O1W H1WB 108.9 . .
H1WA O1W H1WB 109.5 . .
Zn2 O2W H2WA 110.4 . .
Zn2 O2W H2WB 107.5 . .
H2WA O2W H2WB 109.5 . .

loop_
_geom_bond_atom_site_label_1
_geom_bond_atom_site_label_2
_geom_bond_distance
_geom_bond_site_symmetry_2
Zn1 O9 1.964(5) .
Zn1 O1 1.988(5) .
Zn1 O6 2.018(5) 2
Zn1 O5 2.053(5) .
Zn1 O2 2.065(5) 2
Zn1 Zn1 2.9741(18) 2
Zn2 O4 1.906(7) 1_545
Zn2 O1W 2.018(8) .
Zn2 O2W 2.105(10) .
Zn2 O8 2.114(8) .
Zn2 O7 2.172(8) .
Zn2 C21 2.521(11) .
C1 O2 1.201(9) .
C1 O1 1.278(9) .
C1 C2 1.500(10) .
C2 C3 1.409(10) .
C2 C7 1.412(10) .
C3 C4 1.401(11) .
C3 H3 0.9300 .
C4 C5 1.374(12) .
C4 C8 1.496(13) .
C5 C6 1.345(12) .
C5 H5 0.9300 .
C6 C7 1.394(10) .
C6 H6 0.9300 .
C7 C9 1.491(10) .
C8 O4 1.167(10) .
C8 O3 1.244(11) .
C9 N1 1.375(10) .
C9 C10 1.399(12) .
C10 C11 1.385(12) .
C10 H10 0.9300 .
C11 C12 1.404(12) .
C11 H11A 0.9300 .
C12 C13 1.421(10) .
C12 H12 0.9300 .
C13 N1 1.428(10) .
C13 C14 1.481(10) .
C14 C19 1.361(10) .
C14 C15 1.425(9) .
C15 C16 1.335(9) .
C15 C20 1.517(9) .
C16 C17 1.370(10) .
C16 H16 0.9300 .
C17 C18 1.383(12) .
C17 C21 1.489(13) .
C18 C19 1.383(12) .
C18 H18 0.9300 .
C19 H19 0.9300 .
C20 O6 1.227(8) .
C20 O5 1.254(8) .
C21 O8 1.209(10) .
C21 O7 1.234(11) .
C22 O9 1.252(8) .
C22 N2 1.326(11) .
C22 C23 1.437(12) .
C23 C24 1.504(12) .
C23 H23A 0.9700 .
C23 H23B 0.9700 .
C24 C25 1.439(14) .
C24 H24A 0.9700 .
C24 H24B 0.9700 .
C25 N2 1.461(10) .
C25 H25A 0.9700 .
C25 H25B 0.9700 .
C26 N2 1.384(10) .
C26 H26A 0.9600 .
C26 H26B 0.9600 .
C26 H26C 0.9600 .
O2 Zn1 2.065(5) 2
O4 Zn2 1.906(7) 1_565
O6 Zn1 2.018(5) 2
O1W H1WA 0.9600 .
O1W H1WB 0.9600 .
O2W H2WA 0.9600 .
O2W H2WB 0.9600 .

loop_
_geom_torsion_atom_site_label_1
_geom_torsion_atom_site_label_2
_geom_torsion_atom_site_label_3
_geom_torsion_atom_site_label_4
_geom_torsion
_geom_torsion_site_symmetry_1
_geom_torsion_site_symmetry_2
_geom_torsion_site_symmetry_3
_geom_torsion_site_symmetry_4
O2 C1 C2 C3 -122.9(9) . . . .
O1 C1 C2 C3 58.0(10) . . . .
O2 C1 C2 C7 53.4(12) . . . .
O1 C1 C2 C7 -125.8(8) . . . .
C7 C2 C3 C4 0.8(13) . . . .
C1 C2 C3 C4 177.2(8) . . . .
C2 C3 C4 C5 -3.2(13) . . . .
C2 C3 C4 C8 177.3(9) . . . .
C3 C4 C5 C6 4.6(14) . . . .
C8 C4 C5 C6 -176.0(10) . . . .
C4 C5 C6 C7 -3.4(14) . . . .
C5 C6 C7 C2 0.6(13) . . . .
C5 C6 C7 C9 176.5(8) . . . .
C3 C2 C7 C6 0.5(13) . . . .
C1 C2 C7 C6 -175.6(8) . . . .
C3 C2 C7 C9 -175.3(8) . . . .
C1 C2 C7 C9 8.6(13) . . . .
C5 C4 C8 O4 -2.4(17) . . . .
C3 C4 C8 O4 177.0(10) . . . .
C5 C4 C8 O3 -173.1(12) . . . .
C3 C4 C8 O3 6.3(17) . . . .
C6 C7 C9 N1 -131.1(9) . . . .
C2 C7 C9 N1 44.7(12) . . . .
C6 C7 C9 C10 48.9(13) . . . .
C2 C7 C9 C10 -135.3(9) . . . .
N1 C9 C10 C11 2.4(14) . . . .
C7 C9 C10 C11 -177.6(9) . . . .
C9 C10 C11 C12 -2.0(16) . . . .
C10 C11 C12 C13 0.1(15) . . . .
C11 C12 C13 N1 1.4(13) . . . .
C11 C12 C13 C14 176.6(9) . . . .
C12 C13 C14 C19 -45.3(12) . . . .
N1 C13 C14 C19 129.9(8) . . . .
C12 C13 C14 C15 141.4(8) . . . .
N1 C13 C14 C15 -43.4(11) . . . .
C19 C14 C15 C16 0.3(12) . . . .
C13 C14 C15 C16 173.6(8) . . . .
C19 C14 C15 C20 178.3(7) . . . .
C13 C14 C15 C20 -8.4(12) . . . .
C14 C15 C16 C17 -0.3(12) . . . .
C20 C15 C16 C17 -178.4(7) . . . .
C15 C16 C17 C18 2.6(14) . . . .
C15 C16 C17 C21 -175.4(8) . . . .
C16 C17 C18 C19 -4.8(14) . . . .
C21 C17 C18 C19 173.3(9) . . . .
C15 C14 C19 C18 -2.5(13) . . . .
C13 C14 C19 C18 -176.0(8) . . . .
C17 C18 C19 C14 4.8(14) . . . .
C16 C15 C20 O6 122.7(8) . . . .
C14 C15 C20 O6 -55.3(10) . . . .
C16 C15 C20 O5 -50.0(10) . . . .
C14 C15 C20 O5 132.0(7) . . . .
C16 C17 C21 O8 174.2(10) . . . .
C18 C17 C21 O8 -3.8(15) . . . .
C16 C17 C21 O7 -9.4(16) . . . .
C18 C17 C21 O7 172.6(10) . . . .
C16 C17 C21 Zn2 116(21) . . . .
C18 C17 C21 Zn2 -62(21) . . . .
O4 Zn2 C21 O8 58.4(8) 1_545 . . .
O1W Zn2 C21 O8 -164.8(7) . . . .
O2W Zn2 C21 O8 -58.0(8) . . . .
O7 Zn2 C21 O8 174.3(12) . . . .
O4 Zn2 C21 O7 -115.9(7) 1_545 . . .
O1W Zn2 C21 O7 20.9(8) . . . .
O2W Zn2 C21 O7 127.7(7) . . . .
O8 Zn2 C21 O7 -174.3(12) . . . .
O4 Zn2 C21 C17 118(21) 1_545 . . .
O1W Zn2 C21 C17 -106(21) . . . .
O2W Zn2 C21 C17 1(21) . . . .
O8 Zn2 C21 C17 59(21) . . . .
O7 Zn2 C21 C17 -127(21) . . . .
O9 C22 C23 C24 -176.7(10) . . . .
N2 C22 C23 C24 2.7(12) . . . .
C22 C23 C24 C25 -7.6(13) . . . .
C23 C24 C25 N2 9.0(12) . . . .
C10 C9 N1 C13 -0.9(12) . . . .
C7 C9 N1 C13 179.1(7) . . . .
C12 C13 N1 C9 -1.0(12) . . . .
C14 C13 N1 C9 -176.2(7) . . . .
O9 C22 N2 C26 -2.4(15) . . . .
C23 C22 N2 C26 178.1(11) . . . .
O9 C22 N2 C25 -177.3(8) . . . .
C23 C22 N2 C25 3.2(11) . . . .
C24 C25 N2 C22 -7.9(11) . . . .
C24 C25 N2 C26 176.9(10) . . . .
O2 C1 O1 Zn1 -3.4(12) . . . .
C2 C1 O1 Zn1 175.7(5) . . . .
O9 Zn1 O1 C1 -175.3(6) . . . .
O6 Zn1 O1 C1 3.6(10) 2 . . .
O5 Zn1 O1 C1 -77.7(6) . . . .
O2 Zn1 O1 C1 82.6(7) 2 . . .
Zn1 Zn1 O1 C1 -0.2(6) 2 . . .
O1 C1 O2 Zn1 5.9(11) . . . 2
C2 C1 O2 Zn1 -173.1(5) . . . 2
O3 C8 O4 Zn2 -3.3(19) . . . 1_565
C4 C8 O4 Zn2 -174.1(7) . . . 1_565
O6 C20 O5 Zn1 16.7(11) . . . .
C15 C20 O5 Zn1 -171.2(4) . . . .
O9 Zn1 O5 C20 165.1(6) . . . .
O1 Zn1 O5 C20 66.7(6) . . . .
O6 Zn1 O5 C20 -90.6(6) 2 . . .
O2 Zn1 O5 C20 -5.5(10) 2 . . .
Zn1 Zn1 O5 C20 -9.4(6) 2 . . .
O5 C20 O6 Zn1 -13.1(10) . . . 2
C15 C20 O6 Zn1 175.0(4) . . . 2
O8 C21 O7 Zn2 -5.3(11) . . . .
C17 C21 O7 Zn2 178.1(8) . . . .
O4 Zn2 O7 C21 79.7(8) 1_545 . . .
O1W Zn2 O7 C21 -161.4(7) . . . .
O2W Zn2 O7 C21 -66.7(8) . . . .
O8 Zn2 O7 C21 3.2(7) . . . .
O7 C21 O8 Zn2 5.5(11) . . . .
C17 C21 O8 Zn2 -177.9(8) . . . .
O4 Zn2 O8 C21 -128.3(7) 1_545 . . .
O1W Zn2 O8 C21 23.3(11) . . . .
O2W Zn2 O8 C21 127.5(7) . . . .
O7 Zn2 O8 C21 -3.3(7) . . . .
N2 C22 O9 Zn1 175.3(6) . . . .
C23 C22 O9 Zn1 -5.4(14) . . . .
O1 Zn1 O9 C22 -139.0(6) . . . .
O6 Zn1 O9 C22 41.5(7) 2 . . .
O5 Zn1 O9 C22 133.2(6) . . . .
O2 Zn1 O9 C22 -50.2(7) 2 . . .
Zn1 Zn1 O9 C22 -180(71) 2 . . .

loop_
_platon_squeeze_void_nr
_platon_squeeze_void_average_x
_platon_squeeze_void_average_y
_platon_squeeze_void_average_z
_platon_squeeze_void_volume
_platon_squeeze_void_count_electrons
1 0.267 0.233 0.358 3297.8 858.4
